data_4087422
loop_
_publ_author_name
'Tugashov, Kirill I.'
'Gribanyov, Dmitry A.'
'Dolgushin, Fedor M.'
'Smol&#x2019;yakov, Alexander F.'
'Peregudov, Alexander S.'
'Tikhonova, Irina A.'
'Shur, Vladimir B.'

_publ_section_title
;
 Coordination Chemistry of Mercury-Containing Anticrowns. Complexation of
 Perfluoro-o,o&#x2032;-biphenylenemercury with o-Xylene and Acetonitrile
 and the First X-ray Diffraction Evidence for Its Trimeric Structure
;
_journal_issue 8
_journal_name_full Organometallics
_journal_page_first 1530
_journal_paper_doi 10.1021/acs.organomet.5b00088
_journal_volume 34
_journal_year 2015
_chemical_formula_moiety 'C36 F24 Hg3, 3(C2 H3 N)'
_chemical_formula_sum 'C42 H9 F24 Hg3 N3'
_chemical_formula_weight 1613.29
_space_group_IT_number 2
_space_group_name_Hall '-P 1'
_space_group_name_H-M_alt 'P -1'
_symmetry_cell_setting triclinic
_symmetry_space_group_name_Hall '-P 1'
_symmetry_space_group_name_H-M 'P -1'
_atom_sites_solution_hydrogens geom
_atom_sites_solution_primary direct
_atom_sites_solution_secondary difmap
_audit_creation_method SHELXL-97
_cell_angle_alpha 68.1730(10)
_cell_angle_beta 75.4250(10)
_cell_angle_gamma 79.8060(10)
_cell_formula_units_Z 4
_cell_length_a 11.8164(6)
_cell_length_b 18.3965(10)
_cell_length_c 21.8605(12)
_cell_measurement_reflns_used 999
_cell_measurement_temperature 120(2)
_cell_measurement_theta_max 28
_cell_measurement_theta_min 3
_cell_volume 4251.0(4)
_computing_cell_refinement 'Bruker SAINT'
_computing_data_collection 'Bruker APEX II'
_computing_data_reduction 'Bruker SAINT'
_computing_molecular_graphics 'Bruker SHELXTL'
_computing_publication_material 'Bruker SHELXTL'
_computing_structure_refinement 'SHELXL-97 (Sheldrick, 1997)'
_computing_structure_solution 'SHELXS-97 (Sheldrick, 1997)'
_diffrn_ambient_temperature 120(2)
_diffrn_measured_fraction_theta_full 0.997
_diffrn_measured_fraction_theta_max 0.997
_diffrn_measurement_device_type 'Bruker APEX II CCD area detector''
_diffrn_measurement_method 'omega scans'
_diffrn_radiation_monochromator graphite
_diffrn_radiation_source 'fine-focus sealed tube'
_diffrn_radiation_type MoK\a
_diffrn_radiation_wavelength 0.71073
_diffrn_reflns_av_R_equivalents 0.0510
_diffrn_reflns_av_sigmaI/netI 0.0677
_diffrn_reflns_limit_h_max 15
_diffrn_reflns_limit_h_min -15
_diffrn_reflns_limit_k_max 24
_diffrn_reflns_limit_k_min -24
_diffrn_reflns_limit_l_max 28
_diffrn_reflns_limit_l_min -28
_diffrn_reflns_number 49449
_diffrn_reflns_theta_full 28.00
_diffrn_reflns_theta_max 28.00
_diffrn_reflns_theta_min 1.79
_exptl_absorpt_coefficient_mu 10.951
_exptl_absorpt_correction_T_max 0.407
_exptl_absorpt_correction_T_min 0.218
_exptl_absorpt_correction_type multi-scan
_exptl_absorpt_process_details SADABS
_exptl_crystal_colour colorless
_exptl_crystal_density_diffrn 2.521
_exptl_crystal_density_method 'not measured'
_exptl_crystal_description prism
_exptl_crystal_F_000 2952
_exptl_crystal_size_max 0.20
_exptl_crystal_size_mid 0.12
_exptl_crystal_size_min 0.10
_refine_diff_density_max 2.564
_refine_diff_density_min -1.325
_refine_diff_density_rms 0.228
_refine_ls_extinction_method none
_refine_ls_goodness_of_fit_ref 1.002
_refine_ls_hydrogen_treatment constr
_refine_ls_matrix_type full
_refine_ls_number_parameters 1303
_refine_ls_number_reflns 20466
_refine_ls_number_restraints 0
_refine_ls_restrained_S_all 1.002
_refine_ls_R_factor_all 0.0631
_refine_ls_R_factor_gt 0.0383
_refine_ls_shift/su_max 0.001
_refine_ls_shift/su_mean 0.000
_refine_ls_structure_factor_coef Fsqd
_refine_ls_weighting_details 'calc w=1/[\s^2^(Fo^2^)+(0.0329P)^2^+0.0000P] where P=(Fo^2^+2Fc^2^)/3'
_refine_ls_weighting_scheme calc
_refine_ls_wR_factor_gt 0.0779
_refine_ls_wR_factor_ref 0.0871
_reflns_number_gt 15083
_reflns_number_total 20466
_reflns_threshold_expression I>2\s(I)
_cod_data_source_file om5b00088_si_002.cif
_cod_data_source_block acetonitrile
_cod_depositor_comments
;
The following automatic conversions were performed:

data item '_symmetry_cell_setting' value 'Triclinic' was changed to
'triclinic' in accordance with the
/home/saulius/struct/COD-crude-data/automatic-downloads/DataCite-retrospective/ACS/depositions/lib/dictionaries/cif_core.dic
dictionary named 'cif_core.dic' version 2.4.2 last updated on
2011-04-26.

Automatic conversion script
Id: cif_fix_values 6909 2019-04-08 15:41:33Z antanas 
;
_cod_database_code 4087422

loop_
_symmetry_equiv_pos_as_xyz
'x, y, z'
'-x, -y, -z'

loop_
_atom_site_label
_atom_site_type_symbol
_atom_site_fract_x
_atom_site_fract_y
_atom_site_fract_z
_atom_site_U_iso_or_equiv
_atom_site_adp_type
_atom_site_occupancy
_atom_site_symmetry_multiplicity
_atom_site_calc_flag
_atom_site_refinement_flags
Hg1 Hg 0.55055(2) 0.916545(16) 0.096575(13) 0.01743(6) Uani 1 1 d .
Hg2 Hg 0.73242(2) 0.739122(16) 0.092379(13) 0.01707(6) Uani 1 1 d .
Hg3 Hg 0.67845(2) 0.792270(15) 0.236276(13) 0.01578(6) Uani 1 1 d .
Hg4 Hg 0.12589(2) 0.389781(15) 0.247846(13) 0.01599(6) Uani 1 1 d .
Hg5 Hg 0.28464(2) 0.205817(15) 0.257413(13) 0.01634(6) Uani 1 1 d .
Hg6 Hg 0.21695(2) 0.266575(15) 0.397317(14) 0.01728(6) Uani 1 1 d .
F3 F 0.7159(4) 0.8638(3) -0.1391(2) 0.0303(11) Uani 1 1 d .
F4 F 0.8734(4) 0.9707(3) -0.1859(2) 0.0345(11) Uani 1 1 d .
F5 F 0.8973(4) 1.0519(3) -0.1092(3) 0.0424(13) Uani 1 1 d .
F6 F 0.7562(4) 1.0299(3) 0.0135(3) 0.0384(12) Uani 1 1 d .
F9 F 0.4622(4) 0.8966(3) -0.0927(2) 0.0301(10) Uani 1 1 d .
F10 F 0.3102(4) 0.7861(3) -0.0449(2) 0.0341(11) Uani 1 1 d .
F11 F 0.3302(4) 0.6597(3) 0.0697(2) 0.0334(11) Uani 1 1 d .
F12 F 0.5120(4) 0.6418(2) 0.1301(2) 0.0298(10) Uani 1 1 d .
F15 F 1.0139(3) 0.6139(2) 0.2765(2) 0.0223(9) Uani 1 1 d .
F16 F 1.1918(4) 0.6978(3) 0.1955(2) 0.0326(11) Uani 1 1 d .
F17 F 1.1675(4) 0.8047(3) 0.0730(2) 0.0299(10) Uani 1 1 d .
F18 F 0.9661(4) 0.8211(3) 0.0294(2) 0.0299(10) Uani 1 1 d .
F21 F 0.9026(4) 0.5044(2) 0.2520(2) 0.0265(10) Uani 1 1 d .
F22 F 0.7175(4) 0.4276(2) 0.3336(2) 0.0263(10) Uani 1 1 d .
F23 F 0.5124(4) 0.5088(2) 0.3692(2) 0.0281(10) Uani 1 1 d .
F24 F 0.4904(3) 0.6681(2) 0.3214(2) 0.0256(10) Uani 1 1 d .
F27 F 0.4674(4) 1.0782(2) 0.2378(2) 0.0276(10) Uani 1 1 d .
F28 F 0.6714(4) 1.1405(3) 0.2075(3) 0.0381(12) Uani 1 1 d .
F29 F 0.8776(4) 1.0561(3) 0.1768(3) 0.0405(13) Uani 1 1 d .
F30 F 0.8790(4) 0.9079(3) 0.1805(3) 0.0342(11) Uani 1 1 d .
F33 F 0.3790(4) 0.9409(3) 0.3440(2) 0.0279(10) Uani 1 1 d .
F34 F 0.1833(4) 0.8730(3) 0.3632(2) 0.0378(12) Uani 1 1 d .
F35 F 0.1486(4) 0.8213(3) 0.2694(3) 0.0436(13) Uani 1 1 d .
F36 F 0.3111(4) 0.8388(3) 0.1532(2) 0.0319(11) Uani 1 1 d .
F39 F 0.1499(4) 0.2624(3) 0.0549(2) 0.0300(10) Uani 1 1 d .
F40 F -0.0736(4) 0.2274(3) 0.0992(2) 0.0356(11) Uani 1 1 d .
F41 F -0.2103(4) 0.2620(3) 0.2070(3) 0.0428(13) Uani 1 1 d .
F42 F -0.1171(4) 0.3298(3) 0.2719(3) 0.0413(13) Uani 1 1 d .
F45 F 0.2326(4) 0.4171(3) 0.0136(2) 0.0310(11) Uani 1 1 d .
F46 F 0.4596(4) 0.4479(3) -0.0248(2) 0.0320(11) Uani 1 1 d .
F47 F 0.6069(4) 0.3816(3) 0.0633(2) 0.0341(11) Uani 1 1 d .
F48 F 0.5291(4) 0.2822(3) 0.1882(2) 0.0282(10) Uani 1 1 d .
F51 F 0.3659(4) 0.0051(2) 0.4971(2) 0.0241(9) Uani 1 1 d .
F52 F 0.1785(4) -0.0753(3) 0.5247(2) 0.0312(11) Uani 1 1 d .
F53 F 0.0286(4) -0.0307(3) 0.4382(2) 0.0298(10) Uani 1 1 d .
F54 F 0.0700(4) 0.0919(3) 0.3214(2) 0.0294(10) Uani 1 1 d .
F57 F 0.5580(4) 0.0325(2) 0.3748(2) 0.0242(9) Uani 1 1 d .
F58 F 0.7346(4) 0.1217(3) 0.3482(2) 0.0312(11) Uani 1 1 d .
F59 F 0.6870(4) 0.2750(3) 0.3392(3) 0.0387(12) Uani 1 1 d .
F60 F 0.4644(4) 0.3418(2) 0.3491(2) 0.0329(11) Uani 1 1 d .
F63 F -0.1178(4) 0.5055(2) 0.4101(2) 0.0247(9) Uani 1 1 d .
F64 F -0.2914(4) 0.4108(3) 0.4750(2) 0.0326(11) Uani 1 1 d .
F65 F -0.2490(4) 0.2532(3) 0.4996(3) 0.0396(12) Uani 1 1 d .
F66 F -0.0297(4) 0.1904(3) 0.4620(3) 0.0382(12) Uani 1 1 d .
F69 F 0.0961(3) 0.4976(2) 0.4531(2) 0.0219(9) Uani 1 1 d .
F70 F 0.2684(4) 0.5911(3) 0.3849(2) 0.0285(10) Uani 1 1 d .
F71 F 0.3894(4) 0.5897(3) 0.2607(2) 0.0289(10) Uani 1 1 d .
F72 F 0.3337(4) 0.4955(3) 0.2064(2) 0.0266(10) Uani 1 1 d .
C1 C 0.6622(6) 0.9319(4) 0.0037(3) 0.0188(15) Uani 1 1 d .
C2 C 0.6544(6) 0.8889(4) -0.0355(3) 0.0176(14) Uani 1 1 d .
C3 C 0.7234(6) 0.9033(4) -0.0992(4) 0.0209(16) Uani 1 1 d .
C4 C 0.8054(7) 0.9579(5) -0.1240(4) 0.0264(18) Uani 1 1 d .
C5 C 0.8170(7) 0.9985(4) -0.0844(4) 0.0277(18) Uani 1 1 d .
C6 C 0.7444(6) 0.9859(4) -0.0221(4) 0.0243(17) Uani 1 1 d .
C7 C 0.5847(6) 0.7602(4) 0.0494(3) 0.0183(15) Uani 1 1 d .
C8 C 0.5711(6) 0.8257(4) -0.0078(3) 0.0172(14) Uani 1 1 d .
C9 C 0.4780(6) 0.8329(4) -0.0379(3) 0.0209(16) Uani 1 1 d .
C10 C 0.3981(7) 0.7778(5) -0.0129(4) 0.0240(16) Uani 1 1 d .
C11 C 0.4099(7) 0.7134(5) 0.0442(4) 0.0263(17) Uani 1 1 d .
C12 C 0.5024(7) 0.7059(4) 0.0745(4) 0.0229(16) Uani 1 1 d .
C13 C 0.8822(6) 0.7252(4) 0.1307(3) 0.0160(14) Uani 1 1 d .
C14 C 0.8937(6) 0.6721(4) 0.1947(4) 0.0200(15) Uani 1 1 d .
C15 C 1.0000(6) 0.6631(4) 0.2149(4) 0.0205(15) Uani 1 1 d .
C16 C 1.0926(6) 0.7066(4) 0.1742(4) 0.0237(17) Uani 1 1 d .
C17 C 1.0798(6) 0.7603(4) 0.1121(4) 0.0242(17) Uani 1 1 d .
C18 C 0.9749(6) 0.7686(4) 0.0921(4) 0.0215(16) Uani 1 1 d .
C19 C 0.6866(6) 0.6718(4) 0.2597(3) 0.0146(13) Uani 1 1 d .
C20 C 0.7947(6) 0.6284(4) 0.2416(3) 0.0161(14) Uani 1 1 d .
C21 C 0.8026(6) 0.5477(4) 0.2676(4) 0.0180(15) Uani 1 1 d .
C22 C 0.7079(6) 0.5073(4) 0.3097(4) 0.0200(15) Uani 1 1 d .
C23 C 0.6024(6) 0.5486(4) 0.3270(4) 0.0205(15) Uani 1 1 d .
C24 C 0.5942(6) 0.6291(4) 0.3019(4) 0.0176(14) Uani 1 1 d .
C25 C 0.6717(6) 0.9129(4) 0.2135(3) 0.0157(14) Uani 1 1 d .
C26 C 0.5644(6) 0.9578(4) 0.2266(3) 0.0160(14) Uani 1 1 d .
C27 C 0.5680(6) 1.0330(4) 0.2255(3) 0.0200(15) Uani 1 1 d .
C28 C 0.6714(7) 1.0670(4) 0.2086(4) 0.0228(16) Uani 1 1 d .
C29 C 0.7753(7) 1.0245(5) 0.1932(4) 0.0273(17) Uani 1 1 d .
C30 C 0.7743(6) 0.9483(4) 0.1951(4) 0.0233(16) Uani 1 1 d .
C31 C 0.4320(6) 0.8998(4) 0.1875(4) 0.0181(15) Uani 1 1 d .
C32 C 0.4524(6) 0.9256(4) 0.2369(4) 0.0160(14) Uani 1 1 d .
C33 C 0.3644(6) 0.9168(4) 0.2953(4) 0.0226(16) Uani 1 1 d .
C34 C 0.2655(6) 0.8814(5) 0.3059(4) 0.0252(17) Uani 1 1 d .
C35 C 0.2478(7) 0.8549(5) 0.2575(4) 0.0273(17) Uani 1 1 d .
C36 C 0.3330(7) 0.8638(4) 0.2003(4) 0.0257(17) Uani 1 1 d .
C37 C 0.0665(6) 0.3303(4) 0.1998(3) 0.0182(15) Uani 1 1 d .
C38 C 0.1366(6) 0.3127(4) 0.1427(3) 0.0181(15) Uani 1 1 d .
C39 C 0.0859(6) 0.2787(4) 0.1101(3) 0.0187(15) Uani 1 1 d .
C40 C -0.0282(7) 0.2611(4) 0.1308(4) 0.0230(16) Uani 1 1 d .
C41 C -0.0972(7) 0.2774(5) 0.1870(4) 0.0268(17) Uani 1 1 d .
C42 C -0.0482(7) 0.3115(5) 0.2199(4) 0.0276(18) Uani 1 1 d .
C43 C 0.3395(6) 0.2937(4) 0.1654(3) 0.0195(15) Uani 1 1 d .
C44 C 0.2626(6) 0.3291(4) 0.1206(3) 0.0161(14) Uani 1 1 d .
C45 C 0.3049(7) 0.3809(4) 0.0577(4) 0.0235(16) Uani 1 1 d .
C46 C 0.4204(7) 0.3988(5) 0.0368(4) 0.0258(17) Uani 1 1 d .
C47 C 0.4954(6) 0.3655(4) 0.0822(4) 0.0234(16) Uani 1 1 d .
C48 C 0.4508(7) 0.3133(4) 0.1460(4) 0.0214(16) Uani 1 1 d .
C49 C 0.2402(6) 0.1144(4) 0.3472(3) 0.0176(14) Uani 1 1 d .
C50 C 0.3164(6) 0.0911(4) 0.3946(3) 0.0143(14) Uani 1 1 d .
C51 C 0.2943(6) 0.0283(4) 0.4521(3) 0.0181(15) Uani 1 1 d .
C52 C 0.1995(7) -0.0140(4) 0.4678(4) 0.0228(16) Uani 1 1 d .
C53 C 0.1225(6) 0.0085(4) 0.4232(4) 0.0192(15) Uani 1 1 d .
C54 C 0.1459(6) 0.0724(4) 0.3645(4) 0.0179(14) Uani 1 1 d .
C55 C 0.3899(6) 0.2208(4) 0.3732(3) 0.0203(15) Uani 1 1 d .
C56 C 0.4144(6) 0.1400(4) 0.3805(3) 0.0149(14) Uani 1 1 d .
C57 C 0.5310(6) 0.1086(4) 0.3712(4) 0.0197(15) Uani 1 1 d .
C58 C 0.6222(6) 0.1533(4) 0.3570(4) 0.0205(15) Uani 1 1 d .
C59 C 0.5990(7) 0.2320(5) 0.3506(4) 0.0254(17) Uani 1 1 d .
C60 C 0.4833(7) 0.2641(4) 0.3572(4) 0.0234(16) Uani 1 1 d .
C61 C 0.0433(6) 0.3152(4) 0.4170(3) 0.0170(14) Uani 1 1 d .
C62 C 0.0219(6) 0.3969(4) 0.4020(3) 0.0124(13) Uani 1 1 d .
C63 C -0.0923(6) 0.4272(4) 0.4231(3) 0.0186(15) Uani 1 1 d .
C64 C -0.1814(6) 0.3786(5) 0.4563(4) 0.0226(16) Uani 1 1 d .
C65 C -0.1594(6) 0.2993(5) 0.4683(4) 0.0246(17) Uani 1 1 d .
C66 C -0.0480(7) 0.2685(4) 0.4486(4) 0.0232(16) Uani 1 1 d .
C67 C 0.1786(6) 0.4491(4) 0.2992(3) 0.0164(14) Uani 1 1 d .
C68 C 0.1171(6) 0.4489(4) 0.3637(3) 0.0156(14) Uani 1 1 d .
C69 C 0.1494(6) 0.4977(4) 0.3904(3) 0.0185(15) Uani 1 1 d .
C70 C 0.2396(6) 0.5452(4) 0.3563(4) 0.0184(15) Uani 1 1 d .
C71 C 0.3014(6) 0.5443(4) 0.2943(4) 0.0206(15) Uani 1 1 d .
C72 C 0.2696(6) 0.4954(4) 0.2681(3) 0.0187(15) Uani 1 1 d .
N1S N 0.5652(7) 0.7888(4) 0.3689(4) 0.0372(18) Uani 1 1 d .
N2S N 0.8538(7) 0.7618(5) 0.3161(4) 0.0392(18) Uani 1 1 d .
N3S N 0.7847(10) 0.5564(7) 0.1226(5) 0.071(3) Uani 1 1 d .
N4S N 0.1384(7) 0.5172(4) 0.1283(4) 0.045(2) Uani 1 1 d .
N5S N 0.2853(6) 0.3359(4) 0.4792(4) 0.0345(17) Uani 1 1 d .
N6S N 0.1882(7) 0.1509(4) 0.5335(4) 0.0405(18) Uani 1 1 d .
C1S C 0.5418(7) 0.8121(5) 0.4118(4) 0.0270(17) Uani 1 1 d .
C2S C 0.5108(8) 0.8418(5) 0.4670(4) 0.036(2) Uani 1 1 d .
H2SA H 0.5724 0.8234 0.4935 0.054 Uiso 1 1 calc R
H2SB H 0.4362 0.8228 0.4957 0.054 Uiso 1 1 calc R
H2SC H 0.5026 0.8995 0.4492 0.054 Uiso 1 1 calc R
C3S C 0.9075(7) 0.7297(5) 0.3555(4) 0.0244(17) Uani 1 1 d .
C4S C 0.9806(8) 0.6876(5) 0.4059(4) 0.036(2) Uani 1 1 d .
H4SA H 0.9654 0.7132 0.4396 0.054 Uiso 1 1 calc R
H4SB H 1.0637 0.6885 0.3836 0.054 Uiso 1 1 calc R
H4SC H 0.9612 0.6329 0.4279 0.054 Uiso 1 1 calc R
C5S C 0.7207(10) 0.5077(7) 0.1487(5) 0.052(3) Uani 1 1 d .
C6S C 0.6321(9) 0.4530(6) 0.1831(5) 0.044(2) Uani 1 1 d .
H6SA H 0.6575 0.4047 0.1723 0.066 Uiso 1 1 calc R
H6SB H 0.5580 0.4768 0.1686 0.066 Uiso 1 1 calc R
H6SC H 0.6209 0.4405 0.2318 0.066 Uiso 1 1 calc R
C7S C 0.1113(8) 0.5547(5) 0.0801(5) 0.039(2) Uani 1 1 d .
C8S C 0.0745(12) 0.6036(8) 0.0171(5) 0.076(4) Uani 1 1 d .
H8SA H 0.1067 0.5787 -0.0170 0.114 Uiso 1 1 calc R
H8SB H 0.1034 0.6556 0.0015 0.114 Uiso 1 1 calc R
H8SC H -0.0115 0.6095 0.0245 0.114 Uiso 1 1 calc R
C9S C 0.3332(7) 0.3662(5) 0.5005(4) 0.0277(18) Uani 1 1 d .
C10S C 0.3950(10) 0.4036(6) 0.5290(5) 0.051(3) Uani 1 1 d .
H10A H 0.4738 0.3765 0.5315 0.077 Uiso 1 1 calc R
H10B H 0.3515 0.4007 0.5742 0.077 Uiso 1 1 calc R
H10C H 0.4013 0.4589 0.5003 0.077 Uiso 1 1 calc R
C11S C 0.1609(7) 0.1117(5) 0.5865(4) 0.0271(17) Uani 1 1 d .
C12S C 0.1255(9) 0.0587(5) 0.6559(4) 0.044(2) Uani 1 1 d .
H12A H 0.1559 0.0747 0.6863 0.066 Uiso 1 1 calc R
H12B H 0.1573 0.0047 0.6592 0.066 Uiso 1 1 calc R
H12C H 0.0396 0.0613 0.6685 0.066 Uiso 1 1 calc R

loop_
_atom_site_aniso_label
_atom_site_aniso_U_11
_atom_site_aniso_U_22
_atom_site_aniso_U_33
_atom_site_aniso_U_23
_atom_site_aniso_U_13
_atom_site_aniso_U_12
Hg1 0.01729(13) 0.01991(14) 0.01613(13) -0.00741(11) -0.00153(10) -0.00436(11)
Hg2 0.01634(13) 0.01952(14) 0.01423(13) -0.00422(11) -0.00363(10) -0.00163(11)
Hg3 0.01426(13) 0.01435(13) 0.01889(13) -0.00652(11) -0.00308(10) -0.00034(10)
Hg4 0.01623(13) 0.01759(13) 0.01499(13) -0.00691(11) -0.00166(10) -0.00295(10)
Hg5 0.01756(13) 0.01596(13) 0.01467(13) -0.00396(11) -0.00454(10) -0.00053(10)
Hg6 0.01855(14) 0.01343(13) 0.01913(14) -0.00506(11) -0.00310(10) -0.00193(10)
F3 0.039(3) 0.034(3) 0.020(2) -0.015(2) -0.006(2) 0.002(2)
F4 0.028(3) 0.043(3) 0.022(2) -0.009(2) 0.0097(19) -0.005(2)
F5 0.027(3) 0.049(3) 0.047(3) -0.019(3) 0.017(2) -0.023(2)
F6 0.036(3) 0.041(3) 0.045(3) -0.022(3) 0.002(2) -0.019(2)
F9 0.031(3) 0.034(3) 0.021(2) 0.000(2) -0.0118(19) -0.002(2)
F10 0.022(2) 0.051(3) 0.036(3) -0.016(2) -0.014(2) -0.007(2)
F11 0.029(3) 0.036(3) 0.040(3) -0.016(2) -0.004(2) -0.010(2)
F12 0.037(3) 0.022(2) 0.021(2) 0.0047(19) -0.005(2) -0.007(2)
F15 0.017(2) 0.022(2) 0.024(2) 0.0003(18) -0.0092(17) -0.0023(17)
F16 0.017(2) 0.038(3) 0.040(3) -0.005(2) -0.011(2) -0.006(2)
F17 0.020(2) 0.031(3) 0.030(3) -0.001(2) 0.0014(19) -0.012(2)
F18 0.029(3) 0.032(3) 0.019(2) 0.004(2) -0.0040(19) -0.011(2)
F21 0.021(2) 0.019(2) 0.039(3) -0.011(2) -0.0067(19) 0.0049(18)
F22 0.033(3) 0.013(2) 0.032(3) -0.0027(19) -0.010(2) -0.0038(18)
F23 0.024(2) 0.025(2) 0.033(3) -0.005(2) -0.0015(19) -0.0117(19)
F24 0.016(2) 0.028(2) 0.034(3) -0.015(2) -0.0014(18) -0.0019(18)
F27 0.034(3) 0.020(2) 0.030(2) -0.015(2) -0.004(2) 0.0071(19)
F28 0.053(3) 0.017(2) 0.049(3) -0.013(2) -0.015(3) -0.006(2)
F29 0.028(3) 0.028(3) 0.066(4) -0.008(3) -0.015(2) -0.013(2)
F30 0.012(2) 0.030(3) 0.056(3) -0.013(2) -0.004(2) 0.0016(19)
F33 0.035(3) 0.031(2) 0.019(2) -0.015(2) -0.0037(19) 0.002(2)
F34 0.027(3) 0.051(3) 0.031(3) -0.017(2) 0.012(2) -0.011(2)
F35 0.023(3) 0.064(4) 0.046(3) -0.020(3) 0.009(2) -0.027(2)
F36 0.030(3) 0.044(3) 0.030(3) -0.017(2) -0.004(2) -0.018(2)
F39 0.039(3) 0.036(3) 0.020(2) -0.016(2) -0.011(2) 0.005(2)
F40 0.050(3) 0.032(3) 0.034(3) -0.015(2) -0.010(2) -0.017(2)
F41 0.027(3) 0.060(3) 0.053(3) -0.030(3) 0.004(2) -0.025(2)
F42 0.025(3) 0.062(3) 0.049(3) -0.038(3) 0.015(2) -0.022(2)
F45 0.034(3) 0.036(3) 0.019(2) -0.001(2) -0.0115(19) -0.001(2)
F46 0.039(3) 0.032(3) 0.018(2) -0.002(2) 0.0022(19) -0.011(2)
F47 0.024(2) 0.040(3) 0.034(3) -0.011(2) 0.005(2) -0.011(2)
F48 0.022(2) 0.028(2) 0.034(3) -0.007(2) -0.0128(19) 0.0013(19)
F51 0.026(2) 0.021(2) 0.021(2) 0.0004(18) -0.0072(18) -0.0048(18)
F52 0.035(3) 0.026(2) 0.023(2) 0.004(2) 0.000(2) -0.016(2)
F53 0.026(2) 0.028(2) 0.035(3) -0.008(2) -0.002(2) -0.013(2)
F54 0.024(2) 0.038(3) 0.029(2) -0.008(2) -0.0153(19) -0.003(2)
F57 0.023(2) 0.020(2) 0.031(2) -0.0110(19) -0.0073(19) 0.0020(18)
F58 0.015(2) 0.039(3) 0.037(3) -0.013(2) -0.0006(19) -0.003(2)
F59 0.021(2) 0.047(3) 0.054(3) -0.022(3) 0.004(2) -0.022(2)
F60 0.030(3) 0.019(2) 0.046(3) -0.011(2) 0.004(2) -0.010(2)
F63 0.024(2) 0.021(2) 0.029(2) -0.0101(19) -0.0055(18) 0.0026(18)
F64 0.013(2) 0.042(3) 0.037(3) -0.012(2) 0.0042(19) -0.006(2)
F65 0.020(2) 0.036(3) 0.056(3) -0.006(3) -0.002(2) -0.014(2)
F66 0.032(3) 0.019(2) 0.060(3) -0.005(2) -0.011(2) -0.012(2)
F69 0.021(2) 0.028(2) 0.018(2) -0.0110(19) 0.0029(17) -0.0072(18)
F70 0.029(2) 0.035(3) 0.031(3) -0.022(2) 0.0005(19) -0.013(2)
F71 0.025(2) 0.037(3) 0.026(2) -0.009(2) 0.0015(18) -0.019(2)
F72 0.027(2) 0.037(3) 0.018(2) -0.013(2) 0.0019(18) -0.009(2)
C1 0.018(4) 0.018(4) 0.018(4) -0.004(3) -0.002(3) -0.002(3)
C2 0.018(4) 0.016(3) 0.013(3) 0.001(3) -0.004(3) -0.003(3)
C3 0.015(4) 0.027(4) 0.019(4) -0.008(3) -0.002(3) 0.002(3)
C4 0.023(4) 0.031(4) 0.013(4) -0.003(3) 0.007(3) -0.001(3)
C5 0.028(4) 0.021(4) 0.030(4) -0.004(3) 0.001(3) -0.012(3)
C6 0.019(4) 0.025(4) 0.032(4) -0.014(4) 0.000(3) -0.006(3)
C7 0.016(3) 0.022(4) 0.016(4) -0.006(3) -0.003(3) -0.001(3)
C8 0.013(3) 0.026(4) 0.016(3) -0.008(3) -0.004(3) -0.004(3)
C9 0.023(4) 0.028(4) 0.009(3) -0.004(3) -0.003(3) -0.003(3)
C10 0.025(4) 0.031(4) 0.022(4) -0.012(3) -0.008(3) -0.005(3)
C11 0.021(4) 0.031(4) 0.030(4) -0.014(4) -0.001(3) -0.010(3)
C12 0.025(4) 0.025(4) 0.018(4) -0.011(3) -0.003(3) 0.006(3)
C13 0.019(4) 0.016(3) 0.013(3) -0.005(3) -0.007(3) 0.000(3)
C14 0.021(4) 0.016(3) 0.022(4) -0.007(3) -0.003(3) 0.001(3)
C15 0.017(4) 0.018(4) 0.023(4) -0.006(3) -0.002(3) -0.002(3)
C16 0.009(3) 0.025(4) 0.035(4) -0.008(4) -0.003(3) -0.002(3)
C17 0.015(4) 0.025(4) 0.031(4) -0.010(3) 0.003(3) -0.008(3)
C18 0.025(4) 0.022(4) 0.015(4) -0.004(3) -0.001(3) -0.005(3)
C19 0.017(3) 0.015(3) 0.016(3) -0.008(3) -0.006(3) -0.002(3)
C20 0.022(4) 0.019(4) 0.009(3) -0.005(3) -0.006(3) -0.002(3)
C21 0.016(3) 0.018(4) 0.022(4) -0.008(3) -0.005(3) -0.002(3)
C22 0.023(4) 0.016(4) 0.022(4) -0.006(3) -0.007(3) -0.001(3)
C23 0.023(4) 0.023(4) 0.018(4) -0.006(3) -0.004(3) -0.009(3)
C24 0.017(3) 0.019(4) 0.024(4) -0.016(3) -0.007(3) 0.003(3)
C25 0.018(3) 0.020(4) 0.011(3) -0.007(3) -0.003(3) -0.003(3)
C26 0.020(4) 0.015(3) 0.014(3) -0.005(3) -0.005(3) -0.004(3)
C27 0.023(4) 0.021(4) 0.015(4) -0.007(3) -0.004(3) 0.003(3)
C28 0.033(4) 0.013(3) 0.026(4) -0.006(3) -0.015(3) -0.002(3)
C29 0.031(4) 0.026(4) 0.026(4) -0.003(3) -0.009(3) -0.013(4)
C30 0.015(4) 0.018(4) 0.027(4) 0.000(3) -0.002(3) 0.005(3)
C31 0.015(3) 0.019(4) 0.021(4) -0.008(3) -0.006(3) 0.004(3)
C32 0.012(3) 0.011(3) 0.024(4) -0.006(3) -0.006(3) 0.003(3)
C33 0.020(4) 0.028(4) 0.015(4) -0.009(3) 0.001(3) 0.004(3)
C34 0.017(4) 0.032(4) 0.020(4) -0.007(3) 0.004(3) 0.000(3)
C35 0.025(4) 0.025(4) 0.026(4) -0.002(3) -0.001(3) -0.009(3)
C36 0.031(4) 0.023(4) 0.026(4) -0.010(3) -0.006(3) -0.005(3)
C37 0.025(4) 0.015(3) 0.016(3) -0.007(3) -0.004(3) -0.003(3)
C38 0.018(4) 0.018(4) 0.011(3) 0.003(3) -0.003(3) -0.003(3)
C39 0.023(4) 0.019(4) 0.016(3) -0.009(3) -0.006(3) 0.003(3)
C40 0.036(5) 0.015(4) 0.021(4) -0.006(3) -0.010(3) -0.005(3)
C41 0.026(4) 0.025(4) 0.031(4) -0.010(4) -0.002(3) -0.013(3)
C42 0.030(4) 0.028(4) 0.026(4) -0.015(4) 0.002(3) -0.005(4)
C43 0.026(4) 0.017(4) 0.015(3) -0.006(3) -0.002(3) -0.001(3)
C44 0.014(3) 0.021(4) 0.015(3) -0.006(3) -0.002(3) -0.005(3)
C45 0.032(4) 0.026(4) 0.013(4) -0.006(3) -0.004(3) -0.004(3)
C46 0.030(4) 0.025(4) 0.018(4) -0.008(3) 0.002(3) -0.002(3)
C47 0.022(4) 0.023(4) 0.024(4) -0.011(3) 0.001(3) -0.001(3)
C48 0.025(4) 0.016(4) 0.021(4) -0.005(3) -0.012(3) 0.010(3)
C49 0.019(4) 0.012(3) 0.020(4) -0.003(3) -0.005(3) -0.001(3)
C50 0.016(3) 0.011(3) 0.015(3) -0.003(3) 0.002(3) -0.008(3)
C51 0.023(4) 0.015(3) 0.019(4) -0.009(3) -0.006(3) 0.003(3)
C52 0.036(5) 0.013(3) 0.014(4) 0.001(3) -0.002(3) -0.007(3)
C53 0.015(3) 0.020(4) 0.022(4) -0.007(3) 0.000(3) -0.007(3)
C54 0.019(4) 0.017(3) 0.021(4) -0.009(3) -0.006(3) 0.000(3)
C55 0.019(4) 0.025(4) 0.014(3) -0.003(3) -0.006(3) -0.001(3)
C56 0.012(3) 0.015(3) 0.013(3) 0.000(3) -0.001(3) -0.005(3)
C57 0.020(4) 0.021(4) 0.021(4) -0.008(3) -0.009(3) 0.003(3)
C58 0.019(4) 0.027(4) 0.016(4) -0.008(3) -0.003(3) -0.004(3)
C59 0.022(4) 0.034(4) 0.022(4) -0.014(4) 0.001(3) -0.008(3)
C60 0.032(4) 0.022(4) 0.014(4) -0.006(3) 0.004(3) -0.008(3)
C61 0.020(4) 0.021(4) 0.009(3) -0.004(3) -0.004(3) -0.003(3)
C62 0.013(3) 0.016(3) 0.008(3) -0.003(3) -0.001(2) -0.005(3)
C63 0.020(4) 0.022(4) 0.014(3) -0.006(3) -0.004(3) -0.002(3)
C64 0.012(3) 0.035(4) 0.020(4) -0.010(3) -0.001(3) -0.003(3)
C65 0.019(4) 0.029(4) 0.023(4) 0.000(3) -0.004(3) -0.014(3)
C66 0.031(4) 0.017(4) 0.022(4) -0.002(3) -0.009(3) -0.006(3)
C67 0.016(3) 0.012(3) 0.020(4) -0.004(3) -0.009(3) 0.005(3)
C68 0.012(3) 0.016(3) 0.021(4) -0.006(3) -0.007(3) 0.000(3)
C69 0.019(4) 0.020(4) 0.017(4) -0.010(3) -0.004(3) 0.005(3)
C70 0.019(4) 0.020(4) 0.021(4) -0.012(3) -0.005(3) -0.001(3)
C71 0.018(4) 0.027(4) 0.016(4) -0.005(3) -0.003(3) -0.010(3)
C72 0.013(3) 0.025(4) 0.013(3) -0.004(3) 0.002(3) -0.002(3)
N1S 0.047(5) 0.033(4) 0.030(4) -0.014(3) -0.002(3) 0.001(3)
N2S 0.037(4) 0.044(5) 0.044(5) -0.019(4) -0.019(4) 0.000(4)
N3S 0.086(8) 0.099(8) 0.041(6) -0.022(6) -0.025(5) -0.027(7)
N4S 0.056(5) 0.038(4) 0.032(4) 0.011(4) -0.017(4) -0.021(4)
N5S 0.033(4) 0.035(4) 0.041(4) -0.016(4) -0.018(3) 0.003(3)
N6S 0.050(5) 0.032(4) 0.034(4) -0.007(4) -0.003(4) -0.007(4)
C1S 0.028(4) 0.023(4) 0.029(4) -0.009(4) -0.006(3) 0.003(3)
C2S 0.054(6) 0.032(5) 0.030(5) -0.016(4) -0.019(4) 0.003(4)
C3S 0.026(4) 0.024(4) 0.029(4) -0.017(4) -0.006(3) 0.001(3)
C4S 0.034(5) 0.038(5) 0.032(5) -0.008(4) -0.012(4) 0.009(4)
C5S 0.057(7) 0.071(8) 0.034(6) -0.014(5) -0.017(5) -0.019(6)
C6S 0.055(6) 0.044(6) 0.039(5) -0.013(5) -0.012(5) -0.019(5)
C7S 0.049(6) 0.030(5) 0.040(5) -0.007(4) -0.020(5) -0.002(4)
C8S 0.089(10) 0.083(9) 0.037(6) -0.005(6) -0.025(6) 0.021(8)
C9S 0.036(5) 0.026(4) 0.022(4) -0.008(3) -0.010(3) 0.003(4)
C10S 0.066(7) 0.046(6) 0.049(6) -0.015(5) -0.027(5) -0.007(5)
C11S 0.034(5) 0.027(4) 0.025(4) -0.014(4) -0.011(4) 0.002(4)
C12S 0.064(7) 0.036(5) 0.027(5) 0.000(4) -0.014(4) -0.012(5)

loop_
_atom_type_symbol
_atom_type_description
_atom_type_scat_dispersion_real
_atom_type_scat_dispersion_imag
_atom_type_scat_source
C C 0.0033 0.0016 'International Tables Vol C Tables 4.2.6.8 and 6.1.1.4'
F F 0.0171 0.0103 'International Tables Vol C Tables 4.2.6.8 and 6.1.1.4'
Hg Hg -2.3894 9.2266 'International Tables Vol C Tables 4.2.6.8 and 6.1.1.4'
N N 0.0061 0.0033 'International Tables Vol C Tables 4.2.6.8 and 6.1.1.4'
H H 0.0000 0.0000 'International Tables Vol C Tables 4.2.6.8 and 6.1.1.4'

loop_
_geom_angle_atom_site_label_1
_geom_angle_atom_site_label_2
_geom_angle_atom_site_label_3
_geom_angle
C1 Hg1 C31 177.0(3)
C13 Hg2 C7 176.3(3)
C19 Hg3 C25 179.3(3)
C37 Hg4 C67 177.5(3)
C49 Hg5 C43 176.3(3)
C49 Hg5 Hg6 67.46(19)
C43 Hg5 Hg6 114.66(19)
C55 Hg6 C61 177.5(3)
C55 Hg6 Hg5 64.32(19)
C61 Hg6 Hg5 113.78(18)
C6 C1 C2 117.7(6)
C6 C1 Hg1 121.6(5)
C2 C1 Hg1 120.7(5)
C3 C2 C1 120.4(7)
C3 C2 C8 119.9(6)
C1 C2 C8 119.7(6)
F3 C3 C2 121.8(7)
F3 C3 C4 117.5(6)
C2 C3 C4 120.7(7)
F4 C4 C5 120.6(7)
F4 C4 C3 120.2(7)
C5 C4 C3 119.2(7)
F5 C5 C6 121.7(7)
F5 C5 C4 118.7(7)
C6 C5 C4 119.5(7)
F6 C6 C5 117.1(7)
F6 C6 C1 120.6(7)
C5 C6 C1 122.3(7)
C12 C7 C8 118.3(6)
C12 C7 Hg2 120.1(5)
C8 C7 Hg2 121.4(5)
C9 C8 C7 119.0(6)
C9 C8 C2 120.1(6)
C7 C8 C2 120.8(6)
F9 C9 C10 118.4(6)
F9 C9 C8 119.8(7)
C10 C9 C8 121.8(7)
F10 C10 C9 119.8(7)
F10 C10 C11 120.6(7)
C9 C10 C11 119.6(7)
F11 C11 C12 121.3(7)
F11 C11 C10 119.8(7)
C12 C11 C10 118.9(7)
F12 C12 C11 117.5(7)
F12 C12 C7 120.2(7)
C11 C12 C7 122.3(7)
C18 C13 C14 118.0(6)
C18 C13 Hg2 119.6(5)
C14 C13 Hg2 122.4(5)
C15 C14 C13 118.6(7)
C15 C14 C20 120.0(6)
C13 C14 C20 121.3(6)
F15 C15 C16 117.4(6)
F15 C15 C14 120.5(6)
C16 C15 C14 121.9(7)
F16 C16 C17 120.4(6)
F16 C16 C15 120.4(7)
C17 C16 C15 119.2(7)
F17 C17 C16 120.0(7)
F17 C17 C18 121.3(7)
C16 C17 C18 118.7(7)
F18 C18 C13 119.3(6)
F18 C18 C17 117.2(6)
C13 C18 C17 123.4(7)
C24 C19 C20 117.3(6)
C24 C19 Hg3 121.4(5)
C20 C19 Hg3 120.5(5)
C21 C20 C19 119.0(6)
C21 C20 C14 122.2(6)
C19 C20 C14 118.7(6)
F21 C21 C20 121.2(6)
F21 C21 C22 117.1(6)
C20 C21 C22 121.7(7)
F22 C22 C23 119.7(6)
F22 C22 C21 120.5(6)
C23 C22 C21 119.8(7)
F23 C23 C24 121.9(7)
F23 C23 C22 119.2(6)
C24 C23 C22 118.8(7)
F24 C24 C23 117.5(6)
F24 C24 C19 119.2(6)
C23 C24 C19 123.3(6)
C30 C25 C26 118.3(6)
C30 C25 Hg3 119.8(5)
C26 C25 Hg3 121.2(5)
C27 C26 C25 118.4(6)
C27 C26 C32 121.8(6)
C25 C26 C32 119.7(6)
F27 C27 C28 117.0(6)
F27 C27 C26 120.4(7)
C28 C27 C26 122.5(7)
F28 C28 C29 120.1(7)
F28 C28 C27 120.9(7)
C29 C28 C27 119.0(7)
F29 C29 C28 120.3(7)
F29 C29 C30 120.1(7)
C28 C29 C30 119.6(7)
F30 C30 C25 120.2(7)
F30 C30 C29 117.8(7)
C25 C30 C29 122.0(7)
C36 C31 C32 119.2(7)
C36 C31 Hg1 120.1(5)
C32 C31 Hg1 120.7(5)
C33 C32 C31 117.3(6)
C33 C32 C26 122.9(6)
C31 C32 C26 119.8(6)
F33 C33 C34 118.3(6)
F33 C33 C32 119.8(7)
C34 C33 C32 121.8(7)
F34 C34 C33 120.2(7)
F34 C34 C35 119.6(7)
C33 C34 C35 120.2(7)
F35 C35 C36 123.5(7)
F35 C35 C34 118.4(7)
C36 C35 C34 118.1(7)
C31 C36 F36 120.2(7)
C31 C36 C35 123.3(7)
F36 C36 C35 116.4(7)
C42 C37 C38 117.4(6)
C42 C37 Hg4 119.6(5)
C38 C37 Hg4 122.8(5)
C39 C38 C37 118.7(6)
C39 C38 C44 121.8(6)
C37 C38 C44 119.5(6)
F39 C39 C40 117.3(6)
F39 C39 C38 120.0(6)
C40 C39 C38 122.7(6)
F40 C40 C39 121.2(7)
F40 C40 C41 119.7(7)
C39 C40 C41 119.0(7)
F41 C41 C42 121.3(7)
F41 C41 C40 119.7(7)
C42 C41 C40 119.0(7)
F42 C42 C37 118.6(7)
F42 C42 C41 118.1(7)
C37 C42 C41 123.2(7)
C48 C43 C44 118.8(6)
C48 C43 Hg5 120.9(5)
C44 C43 Hg5 120.0(5)
C45 C44 C43 118.6(6)
C45 C44 C38 121.5(6)
C43 C44 C38 119.8(6)
F45 C45 C44 120.2(7)
F45 C45 C46 117.3(7)
C44 C45 C46 122.5(7)
F46 C46 C45 121.2(7)
F46 C46 C47 120.2(7)
C45 C46 C47 118.6(7)
F47 C47 C46 119.8(7)
F47 C47 C48 122.1(7)
C46 C47 C48 118.1(7)
C43 C48 F48 121.5(7)
C43 C48 C47 123.3(7)
F48 C48 C47 115.2(7)
C54 C49 C50 116.7(6)
C54 C49 Hg5 125.3(5)
C50 C49 Hg5 118.0(5)
C51 C50 C49 119.8(6)
C51 C50 C56 121.8(6)
C49 C50 C56 118.4(6)
C50 C51 F51 120.6(6)
C50 C51 C52 122.4(7)
F51 C51 C52 117.1(6)
F52 C52 C51 121.8(7)
F52 C52 C53 119.2(7)
C51 C52 C53 119.0(6)
F53 C53 C54 121.7(6)
F53 C53 C52 120.0(6)
C54 C53 C52 118.3(6)
C49 C54 F54 119.4(6)
C49 C54 C53 123.8(7)
F54 C54 C53 116.7(6)
C60 C55 C56 117.9(6)
C60 C55 Hg6 122.1(6)
C56 C55 Hg6 119.6(5)
C57 C56 C55 118.8(6)
C57 C56 C50 121.0(6)
C55 C56 C50 120.2(6)
F57 C57 C58 117.9(6)
F57 C57 C56 120.5(6)
C58 C57 C56 121.6(7)
F58 C58 C57 120.7(7)
F58 C58 C59 119.4(7)
C57 C58 C59 119.9(7)
F59 C59 C58 120.1(7)
F59 C59 C60 121.3(7)
C58 C59 C60 118.6(7)
F60 C60 C55 120.1(7)
F60 C60 C59 116.7(7)
C55 C60 C59 123.1(7)
C66 C61 C62 119.7(6)
C66 C61 Hg6 121.4(5)
C62 C61 Hg6 118.7(5)
C63 C62 C61 117.8(6)
C63 C62 C68 121.6(6)
C61 C62 C68 120.6(6)
F63 C63 C64 118.6(6)
F63 C63 C62 120.3(6)
C64 C63 C62 121.1(7)
F64 C64 C65 120.8(7)
F64 C64 C63 119.1(7)
C65 C64 C63 120.1(7)
F65 C65 C66 121.4(7)
F65 C65 C64 119.0(7)
C66 C65 C64 119.6(7)
F66 C66 C65 117.8(7)
F66 C66 C61 120.6(7)
C65 C66 C61 121.6(7)
C72 C67 C68 117.9(6)
C72 C67 Hg4 119.7(5)
C68 C67 Hg4 122.2(5)
C69 C68 C67 118.1(6)
C69 C68 C62 121.0(6)
C67 C68 C62 120.8(6)
F69 C69 C70 117.4(6)
F69 C69 C68 120.5(6)
C70 C69 C68 122.0(6)
F70 C70 C71 120.3(6)
F70 C70 C69 119.6(6)
C71 C70 C69 120.1(6)
F71 C71 C70 120.9(6)
F71 C71 C72 121.3(6)
C70 C71 C72 117.8(6)
C67 C72 F72 119.7(6)
C67 C72 C71 124.0(6)
F72 C72 C71 116.3(6)
N1S C1S C2S 179.5(10)
C1S C2S H2SA 109.5
C1S C2S H2SB 109.5
H2SA C2S H2SB 109.5
C1S C2S H2SC 109.5
H2SA C2S H2SC 109.5
H2SB C2S H2SC 109.5
N2S C3S C4S 178.6(9)
C3S C4S H4SA 109.5
C3S C4S H4SB 109.5
H4SA C4S H4SB 109.5
C3S C4S H4SC 109.5
H4SA C4S H4SC 109.5
H4SB C4S H4SC 109.5
N3S C5S C6S 174.1(13)
C5S C6S H6SA 109.5
C5S C6S H6SB 109.5
H6SA C6S H6SB 109.5
C5S C6S H6SC 109.5
H6SA C6S H6SC 109.5
H6SB C6S H6SC 109.5
N4S C7S C8S 179.4(13)
C7S C8S H8SA 109.5
C7S C8S H8SB 109.5
H8SA C8S H8SB 109.5
C7S C8S H8SC 109.5
H8SA C8S H8SC 109.5
H8SB C8S H8SC 109.5
N5S C9S C10S 178.8(9)
C9S C10S H10A 109.5
C9S C10S H10B 109.5
H10A C10S H10B 109.5
C9S C10S H10C 109.5
H10A C10S H10C 109.5
H10B C10S H10C 109.5
N6S C11S C12S 178.8(9)
C11S C12S H12A 109.5
C11S C12S H12B 109.5
H12A C12S H12B 109.5
C11S C12S H12C 109.5
H12A C12S H12C 109.5
H12B C12S H12C 109.5

loop_
_geom_bond_atom_site_label_1
_geom_bond_atom_site_label_2
_geom_bond_distance
Hg1 C1 2.073(7)
Hg1 C31 2.075(7)
Hg2 C13 2.080(7)
Hg2 C7 2.096(7)
Hg3 C19 2.071(7)
Hg3 C25 2.077(7)
Hg4 C37 2.071(7)
Hg4 C67 2.085(7)
Hg5 C49 2.072(7)
Hg5 C43 2.092(7)
Hg5 Hg6 3.4982(4)
Hg6 C55 2.084(7)
Hg6 C61 2.095(7)
F3 C3 1.352(8)
F4 C4 1.347(8)
F5 C5 1.355(8)
F6 C6 1.355(9)
F9 C9 1.355(8)
F10 C10 1.351(8)
F11 C11 1.353(8)
F12 C12 1.355(8)
F15 C15 1.346(8)
F16 C16 1.330(8)
F17 C17 1.345(8)
F18 C18 1.368(8)
F21 C21 1.347(8)
F22 C22 1.356(8)
F23 C23 1.341(8)
F24 C24 1.362(7)
F27 C27 1.353(8)
F28 C28 1.344(8)
F29 C29 1.342(9)
F30 C30 1.355(8)
F33 C33 1.353(8)
F34 C34 1.354(8)
F35 C35 1.343(9)
F36 C36 1.367(8)
F39 C39 1.359(8)
F40 C40 1.330(8)
F41 C41 1.343(8)
F42 C42 1.339(8)
F45 C45 1.356(8)
F46 C46 1.332(8)
F47 C47 1.330(8)
F48 C48 1.373(8)
F51 C51 1.358(8)
F52 C52 1.334(8)
F53 C53 1.335(8)
F54 C54 1.370(8)
F57 C57 1.357(8)
F58 C58 1.349(8)
F59 C59 1.336(8)
F60 C60 1.357(8)
F63 C63 1.352(8)
F64 C64 1.359(8)
F65 C65 1.353(8)
F66 C66 1.344(8)
F69 C69 1.357(7)
F70 C70 1.350(8)
F71 C71 1.335(8)
F72 C72 1.370(7)
C1 C6 1.378(10)
C1 C2 1.393(10)
C2 C3 1.381(9)
C2 C8 1.506(10)
C3 C4 1.385(11)
C4 C5 1.380(11)
C5 C6 1.376(10)
C7 C12 1.383(10)
C7 C8 1.398(10)
C8 C9 1.383(9)
C9 C10 1.372(10)
C10 C11 1.381(11)
C11 C12 1.377(11)
C13 C18 1.375(10)
C13 C14 1.402(9)
C14 C15 1.396(10)
C14 C20 1.477(10)
C15 C16 1.385(10)
C16 C17 1.376(11)
C17 C18 1.381(10)
C19 C24 1.385(10)
C19 C20 1.430(9)
C20 C21 1.373(10)
C21 C22 1.385(10)
C22 C23 1.383(10)
C23 C24 1.369(10)
C25 C30 1.377(10)
C25 C26 1.412(9)
C26 C27 1.384(10)
C26 C32 1.477(9)
C27 C28 1.375(10)
C28 C29 1.371(11)
C29 C30 1.389(11)
C31 C36 1.363(10)
C31 C32 1.413(10)
C32 C33 1.405(9)
C33 C34 1.365(11)
C34 C35 1.391(11)
C35 C36 1.370(11)
C37 C42 1.379(10)
C37 C38 1.427(9)
C38 C39 1.393(10)
C38 C44 1.492(9)
C39 C40 1.366(10)
C40 C41 1.397(10)
C41 C42 1.385(11)
C43 C48 1.345(10)
C43 C44 1.406(10)
C44 C45 1.377(10)
C45 C46 1.383(11)
C46 C47 1.395(11)
C47 C48 1.399(10)
C49 C54 1.362(10)
C49 C50 1.440(9)
C50 C51 1.357(9)
C50 C56 1.493(9)
C51 C52 1.377(10)
C52 C53 1.401(10)
C53 C54 1.386(10)
C55 C60 1.372(10)
C55 C56 1.419(10)
C56 C57 1.393(9)
C57 C58 1.375(10)
C58 C59 1.384(11)
C59 C60 1.385(11)
C61 C66 1.375(10)
C61 C62 1.404(9)
C62 C63 1.399(9)
C62 C68 1.480(9)
C63 C64 1.378(10)
C64 C65 1.371(11)
C65 C66 1.368(10)
C67 C72 1.367(10)
C67 C68 1.413(9)
C68 C69 1.384(9)
C69 C70 1.378(10)
C70 C71 1.372(9)
C71 C72 1.376(10)
N1S C1S 1.126(10)
N2S C3S 1.121(10)
N3S C5S 1.159(14)
N4S C7S 1.114(10)
N5S C9S 1.134(10)
N6S C11S 1.114(10)
C1S C2S 1.444(11)
C2S H2SA 0.9800
C2S H2SB 0.9800
C2S H2SC 0.9800
C3S C4S 1.472(11)
C4S H4SA 0.9800
C4S H4SB 0.9800
C4S H4SC 0.9800
C5S C6S 1.444(14)
C6S H6SA 0.9800
C6S H6SB 0.9800
C6S H6SC 0.9800
C7S C8S 1.462(13)
C8S H8SA 0.9800
C8S H8SB 0.9800
C8S H8SC 0.9800
C9S C10S 1.455(12)
C10S H10A 0.9800
C10S H10B 0.9800
C10S H10C 0.9800
C11S C12S 1.467(12)
C12S H12A 0.9800
C12S H12B 0.9800
C12S H12C 0.9800
